data_1510678
loop_
_publ_author_name
'Doech, M.'
'Krebs, B.'
'Hammerschmidt, A.'

_publ_section_title
;
 The first rare earth metal thioborate: synthesis and crystal structure of
 Eu B2 S4
;
_journal_name_full 'Zeitschrift fuer Anorganische und Allgemeine Chemie'
_journal_page_first 519
_journal_page_last 522
_journal_paper_doi 10.1002/zaac.200300400
_journal_volume 630
_journal_year 2004
_chemical_formula_sum 'B2 Eu S4'
_chemical_name_systematic 'Eu (B2 S4)'
_space_group_IT_number 14
_symmetry_space_group_name_Hall '-P 2ybc'
_symmetry_space_group_name_H-M 'P 1 21/c 1'
_cell_angle_alpha 90
_cell_angle_beta 110.558
_cell_angle_gamma 90
_cell_formula_units_Z 4
_cell_length_a 6.4331
_cell_length_b 14.0994
_cell_length_c 6.0731
_cell_volume 515.768
_citation_journal_id_ASTM ZAACAB
_cod_data_source_file boron_160.cif
_cod_data_source_block B2Eu1S4
_cod_original_formula_sum 'B2 Eu1 S4'
_cod_database_code 1510678

loop_
_symmetry_equiv_pos_as_xyz
x,y,z
-x,y+1/2,-z+1/2
-x,-y,-z
x,-y-1/2,z-1/2

loop_
_atom_site_label
_atom_site_type_symbol
_atom_site_fract_x
_atom_site_fract_y
_atom_site_fract_z
_atom_site_occupancy
_atom_site_U_iso_or_equiv
S2 S-2 0.92022 0.26186 0.49657 1 0.0
B2 B+3 0.5348 0.4159 0.9304 1 0.0
S4 S-2 0.47035 0.19676 0.55855 1 0.0
S1 S-2 0.63297 0.40139 0.67064 1 0.0
Eu1 Eu+2 0.18908 0.396935 0.30373 1 0.0
S3 S-2 0.26379 0.49274 0.85079 1 0.0
B1 B+3 0.7318 0.2722 0.6806 1 0.0
